data_4084495
loop_
_publ_author_name
'Yuan, Dan'
'Huynh, Han Vinh'

_publ_section_title
;
 Hetero-dicarbene Complexes of Palladium(II): Syntheses and Catalytic
 Activities
;
_journal_issue 21
_journal_name_full Organometallics
_journal_page_first 6033
_journal_paper_doi 10.1021/om500659v
_journal_volume 33
_journal_year 2014
_chemical_formula_sum 'C14 H17 Br2 N5 Pd'
_chemical_formula_weight 521.55
_chemical_name_systematic
; 
 ? 
;
_space_group_IT_number 2
_symmetry_cell_setting triclinic
_symmetry_space_group_name_Hall '-P 1'
_symmetry_space_group_name_H-M 'P -1'
_atom_sites_solution_hydrogens geom
_atom_sites_solution_primary direct
_atom_sites_solution_secondary difmap
_audit_creation_method SHELXL-97
_cell_angle_alpha 102.6400(10)
_cell_angle_beta 97.9700(10)
_cell_angle_gamma 108.3530(10)
_cell_formula_units_Z 2
_cell_length_a 8.6164(7)
_cell_length_b 8.7230(7)
_cell_length_c 12.2352(10)
_cell_measurement_reflns_used 6600
_cell_measurement_temperature 100(2)
_cell_measurement_theta_max 28.33
_cell_measurement_theta_min 2.56
_cell_volume 830.01(12)
_computing_cell_refinement 'Bruker SAINT'
_computing_data_collection 'Bruker APEX2'
_computing_data_reduction 'Bruker SAINT'
_computing_molecular_graphics 'Bruker SHELXTL'
_computing_publication_material 'Bruker SHELXTL'
_computing_structure_refinement 'SHELXL-97 (Sheldrick, 1997)'
_computing_structure_solution 'SHELXS-97 (Sheldrick, 1990)'
_diffrn_ambient_temperature 100(2)
_diffrn_measured_fraction_theta_full 0.999
_diffrn_measured_fraction_theta_max 0.999
_diffrn_measurement_device_type 'Bruker APEX-II CCD'
_diffrn_measurement_method '\f and \w scans'
_diffrn_radiation_monochromator graphite
_diffrn_radiation_source 'fine-focus sealed tube'
_diffrn_radiation_type MoK\a
_diffrn_radiation_wavelength 0.71073
_diffrn_reflns_av_R_equivalents 0.0256
_diffrn_reflns_av_sigmaI/netI 0.0271
_diffrn_reflns_limit_h_max 11
_diffrn_reflns_limit_h_min -11
_diffrn_reflns_limit_k_max 11
_diffrn_reflns_limit_k_min -11
_diffrn_reflns_limit_l_max 15
_diffrn_reflns_limit_l_min -15
_diffrn_reflns_number 11145
_diffrn_reflns_theta_full 27.50
_diffrn_reflns_theta_max 27.50
_diffrn_reflns_theta_min 1.75
_diffrn_standards_number 0
_exptl_absorpt_coefficient_mu 5.935
_exptl_absorpt_correction_T_max 0.6482
_exptl_absorpt_correction_T_min 0.1553
_exptl_absorpt_correction_type multi-scan
_exptl_absorpt_process_details 'Sadabs, (Sheldrick 2008)'
_exptl_crystal_colour Yellow
_exptl_crystal_density_diffrn 2.087
_exptl_crystal_density_meas ?
_exptl_crystal_density_method 'not measured'
_exptl_crystal_description Block
_exptl_crystal_F_000 504
_exptl_crystal_size_max 0.50
_exptl_crystal_size_mid 0.24
_exptl_crystal_size_min 0.08
_refine_diff_density_max 0.691
_refine_diff_density_min -0.387
_refine_diff_density_rms 0.100
_refine_ls_extinction_method none
_refine_ls_goodness_of_fit_ref 1.071
_refine_ls_hydrogen_treatment constr
_refine_ls_matrix_type full
_refine_ls_number_parameters 201
_refine_ls_number_reflns 3815
_refine_ls_number_restraints 0
_refine_ls_restrained_S_all 1.071
_refine_ls_R_factor_all 0.0254
_refine_ls_R_factor_gt 0.0233
_refine_ls_shift/su_max 0.001
_refine_ls_shift/su_mean 0.000
_refine_ls_structure_factor_coef Fsqd
_refine_ls_weighting_details 'calc w=1/[\s^2^(Fo^2^)+(0.0309P)^2^+0.4497P] where P=(Fo^2^+2Fc^2^)/3'
_refine_ls_weighting_scheme calc
_refine_ls_wR_factor_gt 0.0589
_refine_ls_wR_factor_ref 0.0598
_reflns_number_gt 3559
_reflns_number_total 3815
_reflns_threshold_expression >2sigma(I)
_cod_data_source_file om500659v_si_002.cif
_cod_data_source_block b735
_cod_depositor_comments
;
The following automatic conversions were performed:

'_symmetry_cell_setting' value 'Triclinic' changed to 'triclinic'
according to
/home/saulius/struct/COD-crude-data--automatic-downloads/rss-feeds/ACS/lib/dictionaries/cif_core.dic
dictionary named 'cif_core.dic' version 2.4.2 from
2011-04-26.

'_exptl_absorpt_correction_type' value 'Multi-scan'
changed to 'multi-scan' according to
/home/saulius/struct/COD-crude-data--automatic-downloads/rss-feeds/ACS/lib/dictionaries/cif_core.dic
dictionary named 'cif_core.dic' version 2.4.2 from 2011-04-26.

Automatic conversion script
Id: cif_fix_values 2827 2014-09-09 07:05:25Z andrius 

 Adding full bibliography for 4084495--4084497.cif.

The following automatic conversions were performed:

'_exptl_crystal_density_meas' value 'Not Measured' was changed to '?'
- the value is perceived as not measured.

Automatic conversion script
Id: cif_fix_values 3008 2015-01-20 13:52:24Z robertas 
;
_cod_original_sg_symbol_H-M P-1
_cod_database_code 4084495

loop_
_symmetry_equiv_pos_as_xyz
'x, y, z'
'-x, -y, -z'

loop_
_atom_site_label
_atom_site_type_symbol
_atom_site_fract_x
_atom_site_fract_y
_atom_site_fract_z
_atom_site_U_iso_or_equiv
_atom_site_adp_type
_atom_site_occupancy
_atom_site_symmetry_multiplicity
_atom_site_calc_flag
_atom_site_refinement_flags
Pd1 Pd 0.22433(2) 0.23496(2) 0.304167(15) 0.01702(6) Uani 1 1 d .
Br1 Br 0.35580(3) 0.18190(3) 0.14017(2) 0.02372(7) Uani 1 1 d .
Br2 Br 0.37544(3) 0.09880(3) 0.41604(2) 0.02384(7) Uani 1 1 d .
N1 N 0.1762(3) 0.5206(3) 0.22598(17) 0.0192(4) Uani 1 1 d .
N2 N -0.0554(3) 0.3035(3) 0.17663(17) 0.0190(4) Uani 1 1 d .
N3 N -0.0637(3) 0.1797(3) 0.41936(19) 0.0237(4) Uani 1 1 d .
N4 N 0.0222(3) 0.3720(3) 0.5858(2) 0.0302(5) Uani 1 1 d .
N5 N 0.1473(3) 0.3825(3) 0.52665(18) 0.0245(5) Uani 1 1 d .
C1 C 0.1085(3) 0.3598(3) 0.2283(2) 0.0189(5) Uani 1 1 d .
C2 C 0.0548(3) 0.5676(3) 0.1693(2) 0.0204(5) Uani 1 1 d .
C3 C 0.0638(4) 0.7158(3) 0.1411(2) 0.0246(5) Uani 1 1 d .
H3 H 0.1653 0.8104 0.1619 0.030 Uiso 1 1 calc R
C4 C -0.0837(4) 0.7172(3) 0.0809(2) 0.0274(6) Uani 1 1 d .
H4 H -0.0828 0.8148 0.0583 0.033 Uiso 1 1 calc R
C5 C -0.2342(4) 0.5794(4) 0.0523(2) 0.0281(6) Uani 1 1 d .
H5 H -0.3330 0.5870 0.0124 0.034 Uiso 1 1 calc R
C6 C -0.2426(3) 0.4323(4) 0.0808(2) 0.0253(5) Uani 1 1 d .
H6 H -0.3448 0.3388 0.0619 0.030 Uiso 1 1 calc R
C7 C -0.0940(3) 0.4290(3) 0.1383(2) 0.0194(5) Uani 1 1 d .
C8 C 0.3524(3) 0.6277(3) 0.2685(2) 0.0270(6) Uani 1 1 d .
H8A H 0.3970 0.6076 0.3401 0.040 Uiso 1 1 calc R
H8B H 0.3628 0.7459 0.2832 0.040 Uiso 1 1 calc R
H8C H 0.4157 0.6015 0.2110 0.040 Uiso 1 1 calc R
C9 C -0.1671(3) 0.1270(3) 0.1429(2) 0.0243(5) Uani 1 1 d .
H9A H -0.0984 0.0560 0.1275 0.029 Uiso 1 1 calc R
H9B H -0.2463 0.1056 0.0697 0.029 Uiso 1 1 calc R
C10 C -0.2692(3) 0.0688(3) 0.2282(2) 0.0274(6) Uani 1 1 d .
H10A H -0.3126 0.1572 0.2605 0.033 Uiso 1 1 calc R
H10B H -0.3672 -0.0333 0.1856 0.033 Uiso 1 1 calc R
C11 C -0.1765(3) 0.0297(3) 0.3275(2) 0.0257(5) Uani 1 1 d .
H11A H -0.2599 -0.0410 0.3611 0.031 Uiso 1 1 calc R
H11B H -0.1097 -0.0368 0.2971 0.031 Uiso 1 1 calc R
C12 C 0.0987(3) 0.2680(3) 0.4249(2) 0.0207(5) Uani 1 1 d .
C13 C -0.1040(4) 0.2472(3) 0.5179(2) 0.0288(6) Uani 1 1 d .
H13 H -0.2116 0.2075 0.5346 0.035 Uiso 1 1 calc R
C14 C 0.3135(4) 0.5056(4) 0.5793(2) 0.0317(6) Uani 1 1 d .
H14A H 0.3972 0.4629 0.5510 0.048 Uiso 1 1 calc R
H14B H 0.3330 0.5266 0.6629 0.048 Uiso 1 1 calc R
H14C H 0.3229 0.6106 0.5595 0.048 Uiso 1 1 calc R

loop_
_atom_site_aniso_label
_atom_site_aniso_U_11
_atom_site_aniso_U_22
_atom_site_aniso_U_33
_atom_site_aniso_U_23
_atom_site_aniso_U_13
_atom_site_aniso_U_12
Pd1 0.01932(10) 0.01713(10) 0.01570(10) 0.00527(7) 0.00229(7) 0.00821(7)
Br1 0.02444(13) 0.02964(14) 0.02034(13) 0.00782(10) 0.00566(10) 0.01319(11)
Br2 0.02733(14) 0.02261(13) 0.02354(13) 0.00981(10) 0.00156(10) 0.01103(10)
N1 0.0216(10) 0.0194(10) 0.0173(10) 0.0052(8) 0.0024(8) 0.0090(8)
N2 0.0219(10) 0.0198(10) 0.0167(10) 0.0057(8) 0.0032(8) 0.0095(8)
N3 0.0260(11) 0.0235(11) 0.0223(11) 0.0070(9) 0.0078(9) 0.0085(9)
N4 0.0365(13) 0.0339(13) 0.0236(11) 0.0080(10) 0.0129(10) 0.0147(11)
N5 0.0290(11) 0.0257(11) 0.0200(11) 0.0063(9) 0.0061(9) 0.0113(9)
C1 0.0239(12) 0.0203(12) 0.0144(11) 0.0049(9) 0.0058(9) 0.0097(10)
C2 0.0249(12) 0.0255(13) 0.0158(11) 0.0078(9) 0.0076(9) 0.0131(10)
C3 0.0340(14) 0.0238(13) 0.0219(12) 0.0082(10) 0.0111(11) 0.0147(11)
C4 0.0425(16) 0.0287(14) 0.0222(13) 0.0098(11) 0.0099(11) 0.0246(12)
C5 0.0322(14) 0.0387(15) 0.0232(13) 0.0114(11) 0.0068(11) 0.0234(12)
C6 0.0270(13) 0.0337(14) 0.0208(12) 0.0088(11) 0.0075(10) 0.0170(11)
C7 0.0260(12) 0.0223(12) 0.0153(11) 0.0073(9) 0.0070(9) 0.0134(10)
C8 0.0231(13) 0.0259(13) 0.0300(14) 0.0106(11) 0.0015(11) 0.0062(11)
C9 0.0275(13) 0.0208(12) 0.0207(12) 0.0039(10) 0.0007(10) 0.0065(10)
C10 0.0254(13) 0.0227(13) 0.0300(14) 0.0075(11) 0.0039(11) 0.0040(10)
C11 0.0271(13) 0.0203(12) 0.0273(13) 0.0071(10) 0.0058(10) 0.0052(10)
C12 0.0260(12) 0.0187(11) 0.0175(11) 0.0063(9) 0.0016(9) 0.0088(10)
C13 0.0327(14) 0.0287(14) 0.0293(14) 0.0103(11) 0.0148(12) 0.0119(12)
C14 0.0292(14) 0.0314(15) 0.0273(14) 0.0013(11) -0.0007(11) 0.0089(12)

loop_
_atom_type_symbol
_atom_type_description
_atom_type_scat_dispersion_real
_atom_type_scat_dispersion_imag
_atom_type_scat_source
C C 0.0033 0.0016 'International Tables Vol C Tables 4.2.6.8 and 6.1.1.4'
H H 0.0000 0.0000 'International Tables Vol C Tables 4.2.6.8 and 6.1.1.4'
N N 0.0061 0.0033 'International Tables Vol C Tables 4.2.6.8 and 6.1.1.4'
Br Br -0.2901 2.4595 'International Tables Vol C Tables 4.2.6.8 and 6.1.1.4'
Pd Pd -0.9988 1.0072 'International Tables Vol C Tables 4.2.6.8 and 6.1.1.4'

loop_
_geom_angle_atom_site_label_1
_geom_angle_atom_site_label_2
_geom_angle_atom_site_label_3
_geom_angle
C12 Pd1 C1 86.21(10)
C12 Pd1 Br1 174.62(7)
C1 Pd1 Br1 90.64(7)
C12 Pd1 Br2 90.20(7)
C1 Pd1 Br2 174.74(7)
Br1 Pd1 Br2 93.219(11)
C1 N1 C2 110.0(2)
C1 N1 C8 125.8(2)
C2 N1 C8 124.1(2)
C1 N2 C7 110.1(2)
C1 N2 C9 124.6(2)
C7 N2 C9 124.0(2)
C12 N3 C13 108.0(2)
C12 N3 C11 126.9(2)
C13 N3 C11 125.0(2)
C13 N4 N5 103.5(2)
C12 N5 N4 113.2(2)
C12 N5 C14 127.3(2)
N4 N5 C14 119.5(2)
N1 C1 N2 107.4(2)
N1 C1 Pd1 126.26(18)
N2 C1 Pd1 126.17(18)
C3 C2 C7 121.8(2)
C3 C2 N1 131.7(2)
C7 C2 N1 106.4(2)
C4 C3 C2 116.0(3)
C3 C4 C5 122.2(2)
C6 C5 C4 121.6(3)
C5 C6 C7 116.3(3)
C6 C7 C2 122.0(2)
C6 C7 N2 131.9(2)
C2 C7 N2 106.1(2)
N2 C9 C10 116.9(2)
C11 C10 C9 116.0(2)
N3 C11 C10 114.2(2)
N5 C12 N3 103.8(2)
N5 C12 Pd1 129.65(19)
N3 C12 Pd1 126.48(18)
N4 C13 N3 111.5(2)

loop_
_geom_bond_atom_site_label_1
_geom_bond_atom_site_label_2
_geom_bond_distance
Pd1 C12 1.973(3)
Pd1 C1 1.978(2)
Pd1 Br1 2.4654(3)
Pd1 Br2 2.4842(3)
N1 C1 1.347(3)
N1 C2 1.392(3)
N1 C8 1.457(3)
N2 C1 1.348(3)
N2 C7 1.394(3)
N2 C9 1.464(3)
N3 C12 1.352(3)
N3 C13 1.363(3)
N3 C11 1.474(3)
N4 C13 1.290(4)
N4 N5 1.370(3)
N5 C12 1.330(3)
N5 C14 1.446(3)
C2 C3 1.391(3)
C2 C7 1.392(4)
C3 C4 1.382(4)
C4 C5 1.399(4)
C5 C6 1.385(4)
C6 C7 1.385(3)
C9 C10 1.525(4)
C10 C11 1.522(4)
